data_4073698
loop_
_publ_author_name
'Han, Yuan'
'Huynh, Han Vinh'
'Tan, Geok Kheng'

_publ_section_title
;
 Mono- vs Bis(carbene) Complexes:&#x00A0; A Detailed Study on
 Platinum(II)&#x2212;Benzimidazolin-2-ylidenes
;
_journal_issue 18
_journal_name_full Organometallics
_journal_page_first 4612
_journal_paper_doi 10.1021/om700543p
_journal_volume 26
_journal_year 2007
_chemical_formula_sum 'C22 H31 Br2 N3 O Pt'
_chemical_formula_weight 708.41
_chemical_name_systematic
; 
 ? 
;
_space_group_IT_number 61
_symmetry_cell_setting orthorhombic
_symmetry_space_group_name_Hall '-P 2ac 2ab'
_symmetry_space_group_name_H-M 'P b c a'
_atom_sites_solution_hydrogens geom
_atom_sites_solution_primary direct
_atom_sites_solution_secondary difmap
_audit_creation_method SHELXL-97
_cell_angle_alpha 90.00
_cell_angle_beta 90.00
_cell_angle_gamma 90.00
_cell_formula_units_Z 8
_cell_length_a 17.1196(7)
_cell_length_b 9.7318(4)
_cell_length_c 29.7136(11)
_cell_measurement_reflns_used 6229
_cell_measurement_temperature 223(2)
_cell_measurement_theta_max 26.09
_cell_measurement_theta_min 2.38
_cell_volume 4950.4(3)
_computing_cell_refinement 'Bruker SMART'
_computing_data_collection 'Bruker SMART'
_computing_data_reduction 'Bruker SAINT'
_computing_molecular_graphics 'Bruker SHELXTL'
_computing_publication_material 'Bruker SHELXTL'
_computing_structure_refinement 'SHELXL-97 (Sheldrick, 1997)'
_computing_structure_solution 'SHELXS-97 (Sheldrick, 1990)'
_diffrn_ambient_temperature 223(2)
_diffrn_measured_fraction_theta_full 0.999
_diffrn_measured_fraction_theta_max 0.999
_diffrn_measurement_device_type 'CCD area detector'
_diffrn_measurement_method 'phi and omega scans'
_diffrn_radiation_monochromator graphite
_diffrn_radiation_source 'fine-focus sealed tube'
_diffrn_radiation_type MoK\a
_diffrn_radiation_wavelength 0.71073
_diffrn_reflns_av_R_equivalents 0.0537
_diffrn_reflns_av_sigmaI/netI 0.0380
_diffrn_reflns_limit_h_max 19
_diffrn_reflns_limit_h_min -22
_diffrn_reflns_limit_k_max 12
_diffrn_reflns_limit_k_min -12
_diffrn_reflns_limit_l_max 33
_diffrn_reflns_limit_l_min -38
_diffrn_reflns_number 33569
_diffrn_reflns_theta_full 27.50
_diffrn_reflns_theta_max 27.50
_diffrn_reflns_theta_min 1.81
_exptl_absorpt_coefficient_mu 8.915
_exptl_absorpt_correction_T_max 0.5357
_exptl_absorpt_correction_T_min 0.1751
_exptl_absorpt_correction_type 'Sadabs, (Sheldrick 2001)'
_exptl_crystal_colour Colourless
_exptl_crystal_density_diffrn 1.901
_exptl_crystal_density_meas 0
_exptl_crystal_density_method 'not measured'
_exptl_crystal_description Block
_exptl_crystal_F_000 2720
_exptl_crystal_size_max 0.30
_exptl_crystal_size_mid 0.20
_exptl_crystal_size_min 0.08
_refine_diff_density_max 1.019
_refine_diff_density_min -0.970
_refine_diff_density_rms 0.128
_refine_ls_extinction_method none
_refine_ls_goodness_of_fit_ref 1.022
_refine_ls_hydrogen_treatment constr
_refine_ls_matrix_type full
_refine_ls_number_parameters 266
_refine_ls_number_reflns 5690
_refine_ls_number_restraints 0
_refine_ls_restrained_S_all 1.022
_refine_ls_R_factor_all 0.0444
_refine_ls_R_factor_gt 0.0305
_refine_ls_shift/su_max 0.001
_refine_ls_shift/su_mean 0.000
_refine_ls_structure_factor_coef Fsqd
_refine_ls_weighting_details 'calc w=1/[\s^2^(Fo^2^)+(0.0274P)^2^+6.3417P] where P=(Fo^2^+2Fc^2^)/3'
_refine_ls_weighting_scheme calc
_refine_ls_wR_factor_gt 0.0636
_refine_ls_wR_factor_ref 0.0675
_reflns_number_gt 4551
_reflns_number_total 5690
_reflns_threshold_expression >2sigma(I)
_cod_data_source_file om700543p-file004.cif
_cod_data_source_block 7270a
_cod_depositor_comments
;
The following automatic conversions were performed:

'_symmetry_cell_setting' value 'Orthorhombic' changed to
'orthorhombic' according to
/home/saulius/struct/CIF-dictionaries/cif_core.dic dictionary named
'cif_core.dic' version 2.4.1 from 2010-06-29.

Automatic conversion script
Id: cif_fix_values 1715 2011-07-08 13:25:40Z adriana 

The following automatic conversions were performed:

'_refine_ls_hydrogen_treatment' value 'contr' was replaced with the
value 'constr' as specified in the replacement file
'src/cod-tools/trunk/data/replacement-values/replacement_values.lst'.

Automatic conversion script
Id: cif_fix_values 5376 2017-05-30 11:51:03Z andrius 
;
_cod_original_sg_symbol_H-M Pbca
_cod_database_code 4073698

loop_
_symmetry_equiv_pos_as_xyz
'x, y, z'
'-x+1/2, -y, z+1/2'
'-x, y+1/2, -z+1/2'
'x+1/2, -y+1/2, -z'
'-x, -y, -z'
'x-1/2, y, -z-1/2'
'x, -y-1/2, z-1/2'
'-x-1/2, y-1/2, z'

loop_
_atom_site_label
_atom_site_type_symbol
_atom_site_fract_x
_atom_site_fract_y
_atom_site_fract_z
_atom_site_U_iso_or_equiv
_atom_site_adp_type
_atom_site_occupancy
_atom_site_symmetry_multiplicity
_atom_site_calc_flag
_atom_site_refinement_flags
Pt1 Pt 0.514533(10) 0.215275(16) 0.099204(5) 0.02275(6) Uani 1 1 d .
Br1 Br 0.61756(3) 0.32166(5) 0.055328(17) 0.04196(13) Uani 1 1 d .
Br2 Br 0.41522(3) 0.09780(6) 0.142473(17) 0.04666(14) Uani 1 1 d .
N1 N 0.5664(2) 0.3306(3) 0.18668(12) 0.0243(8) Uani 1 1 d .
N2 N 0.6363(2) 0.1535(3) 0.16761(12) 0.0236(8) Uani 1 1 d .
N3 N 0.4461(2) 0.1982(4) 0.04141(12) 0.0287(8) Uani 1 1 d .
C1 C 0.5768(2) 0.2348(4) 0.15412(13) 0.0220(9) Uani 1 1 d .
C2 C 0.6201(2) 0.3093(4) 0.22139(14) 0.0246(9) Uani 1 1 d .
C3 C 0.6330(3) 0.3777(5) 0.26191(15) 0.0342(11) Uani 1 1 d .
H3 H 0.6027 0.4540 0.2703 0.041 Uiso 1 1 calc R
C4 C 0.6922(3) 0.3286(5) 0.28921(16) 0.0399(12) Uani 1 1 d .
H4 H 0.7024 0.3724 0.3168 0.048 Uiso 1 1 calc R
C5 C 0.7371(3) 0.2155(5) 0.27665(16) 0.0395(12) Uani 1 1 d .
H5 H 0.7771 0.1849 0.2958 0.047 Uiso 1 1 calc R
C6 C 0.7239(3) 0.1467(5) 0.23628(16) 0.0337(11) Uani 1 1 d .
H6 H 0.7538 0.0698 0.2280 0.040 Uiso 1 1 calc R
C7 C 0.6648(2) 0.1963(4) 0.20887(14) 0.0247(9) Uani 1 1 d .
C8 C 0.5057(2) 0.4384(4) 0.18474(16) 0.0288(10) Uani 1 1 d .
H8 H 0.4762 0.4236 0.1565 0.035 Uiso 1 1 calc R
C9 C 0.4476(3) 0.4232(6) 0.22312(18) 0.0507(14) Uani 1 1 d .
H9A H 0.4294 0.3289 0.2245 0.076 Uiso 1 1 calc R
H9B H 0.4035 0.4839 0.2181 0.076 Uiso 1 1 calc R
H9C H 0.4727 0.4471 0.2513 0.076 Uiso 1 1 calc R
C10 C 0.5417(3) 0.5807(5) 0.1816(2) 0.0472(14) Uani 1 1 d .
H10A H 0.5721 0.5989 0.2085 0.071 Uiso 1 1 calc R
H10B H 0.5006 0.6487 0.1788 0.071 Uiso 1 1 calc R
H10C H 0.5755 0.5853 0.1554 0.071 Uiso 1 1 calc R
C11 C 0.6629(3) 0.0329(4) 0.14121(15) 0.0280(10) Uani 1 1 d .
H11 H 0.6321 0.0321 0.1130 0.034 Uiso 1 1 calc R
C12 C 0.7478(3) 0.0488(6) 0.1278(2) 0.0501(14) Uani 1 1 d .
H12A H 0.7538 0.1313 0.1098 0.075 Uiso 1 1 calc R
H12B H 0.7640 -0.0305 0.1104 0.075 Uiso 1 1 calc R
H12C H 0.7798 0.0560 0.1546 0.075 Uiso 1 1 calc R
C13 C 0.6450(4) -0.0991(5) 0.16547(19) 0.0499(14) Uani 1 1 d .
H13A H 0.6755 -0.1037 0.1929 0.075 Uiso 1 1 calc R
H13B H 0.6581 -0.1764 0.1463 0.075 Uiso 1 1 calc R
H13C H 0.5898 -0.1022 0.1728 0.075 Uiso 1 1 calc R
C14 C 0.4236(3) 0.3099(5) 0.01877(17) 0.0407(13) Uani 1 1 d .
H14 H 0.4417 0.3962 0.0285 0.049 Uiso 1 1 calc R
C15 C 0.3753(4) 0.3042(6) -0.01805(19) 0.0514(15) Uani 1 1 d .
H15 H 0.3601 0.3851 -0.0329 0.062 Uiso 1 1 calc R
C16 C 0.3497(3) 0.1785(6) -0.03278(18) 0.0498(14) Uani 1 1 d .
H16 H 0.3160 0.1720 -0.0577 0.060 Uiso 1 1 calc R
C17 C 0.3739(3) 0.0625(5) -0.01070(17) 0.0418(12) Uani 1 1 d .
H17 H 0.3584 -0.0249 -0.0208 0.050 Uiso 1 1 calc R
C18 C 0.4212(3) 0.0759(5) 0.02653(16) 0.0333(11) Uani 1 1 d .
H18 H 0.4366 -0.0038 0.0421 0.040 Uiso 1 1 calc R
O1S O 0.4128(3) 0.5699(5) 0.09765(17) 0.0790(15) Uani 1 1 d .
C1S C 0.4102(5) 0.7061(7) 0.0809(3) 0.076(2) Uani 1 1 d .
H1S1 H 0.4409 0.7134 0.0531 0.092 Uiso 1 1 calc R
H1S2 H 0.4318 0.7702 0.1031 0.092 Uiso 1 1 calc R
C2S C 0.3269(5) 0.7387(7) 0.0719(2) 0.073(2) Uani 1 1 d .
H2S1 H 0.3205 0.7802 0.0421 0.087 Uiso 1 1 calc R
H2S2 H 0.3062 0.8018 0.0946 0.087 Uiso 1 1 calc R
C3S C 0.2864(4) 0.6012(9) 0.0743(3) 0.095(3) Uani 1 1 d .
H3S1 H 0.2329 0.6105 0.0856 0.114 Uiso 1 1 calc R
H3S2 H 0.2853 0.5561 0.0448 0.114 Uiso 1 1 calc R
C4S C 0.3364(4) 0.5245(8) 0.1066(2) 0.077(2) Uani 1 1 d .
H4S1 H 0.3215 0.5454 0.1377 0.092 Uiso 1 1 calc R
H4S2 H 0.3319 0.4252 0.1017 0.092 Uiso 1 1 calc R

loop_
_atom_site_aniso_label
_atom_site_aniso_U_11
_atom_site_aniso_U_22
_atom_site_aniso_U_33
_atom_site_aniso_U_23
_atom_site_aniso_U_13
_atom_site_aniso_U_12
Pt1 0.02410(9) 0.02324(9) 0.02091(9) -0.00027(7) -0.00134(6) -0.00150(7)
Br1 0.0438(3) 0.0481(3) 0.0339(3) 0.0041(2) 0.0013(2) -0.0196(2)
Br2 0.0402(3) 0.0661(4) 0.0337(3) 0.0064(3) 0.0035(2) -0.0197(3)
N1 0.026(2) 0.0240(17) 0.0227(19) -0.0021(15) 0.0014(14) 0.0023(15)
N2 0.0240(19) 0.0194(17) 0.027(2) -0.0031(15) -0.0008(14) 0.0034(14)
N3 0.033(2) 0.027(2) 0.026(2) 0.0014(16) -0.0032(16) -0.0009(16)
C1 0.022(2) 0.020(2) 0.024(2) 0.0039(17) 0.0018(16) -0.0030(16)
C2 0.026(2) 0.025(2) 0.023(2) -0.0005(18) 0.0023(17) -0.0020(17)
C3 0.043(3) 0.032(2) 0.027(3) -0.006(2) 0.002(2) -0.004(2)
C4 0.042(3) 0.050(3) 0.027(3) -0.004(2) -0.006(2) -0.007(2)
C5 0.031(3) 0.055(3) 0.033(3) 0.009(3) -0.011(2) -0.005(2)
C6 0.031(3) 0.037(3) 0.034(3) 0.006(2) -0.0003(19) 0.003(2)
C7 0.025(2) 0.024(2) 0.025(2) -0.0009(18) 0.0019(17) -0.0010(17)
C8 0.027(2) 0.026(2) 0.033(3) -0.0037(19) -0.0009(18) 0.0089(18)
C9 0.036(3) 0.062(4) 0.054(4) -0.008(3) 0.011(3) 0.013(3)
C10 0.046(3) 0.025(2) 0.070(4) -0.002(3) -0.010(3) 0.005(2)
C11 0.029(2) 0.026(2) 0.029(2) -0.0086(19) 0.0001(18) 0.0037(18)
C12 0.041(3) 0.058(4) 0.052(3) -0.022(3) 0.011(3) 0.006(3)
C13 0.069(4) 0.027(3) 0.053(4) -0.001(2) 0.014(3) 0.006(3)
C14 0.058(4) 0.026(2) 0.038(3) -0.002(2) -0.016(2) 0.000(2)
C15 0.064(4) 0.041(3) 0.049(3) 0.007(3) -0.027(3) 0.005(3)
C16 0.055(4) 0.057(4) 0.037(3) -0.003(3) -0.022(3) 0.002(3)
C17 0.048(3) 0.038(3) 0.040(3) -0.009(2) -0.009(2) -0.006(2)
C18 0.039(3) 0.027(2) 0.035(3) 0.002(2) -0.005(2) 0.001(2)
O1S 0.066(3) 0.058(3) 0.113(4) 0.014(3) -0.031(3) 0.005(2)
C1S 0.083(6) 0.061(4) 0.086(5) 0.003(4) -0.015(4) -0.005(4)
C2S 0.101(6) 0.058(4) 0.060(4) 0.008(3) -0.001(4) 0.031(4)
C3S 0.038(4) 0.133(8) 0.114(7) 0.026(6) -0.002(4) -0.001(4)
C4S 0.081(6) 0.075(5) 0.074(5) 0.019(4) 0.013(4) 0.002(4)

loop_
_atom_type_symbol
_atom_type_description
_atom_type_scat_dispersion_real
_atom_type_scat_dispersion_imag
_atom_type_scat_source
C C 0.0033 0.0016 'International Tables Vol C Tables 4.2.6.8 and 6.1.1.4'
H H 0.0000 0.0000 'International Tables Vol C Tables 4.2.6.8 and 6.1.1.4'
N N 0.0061 0.0033 'International Tables Vol C Tables 4.2.6.8 and 6.1.1.4'
Br Br -0.2901 2.4595 'International Tables Vol C Tables 4.2.6.8 and 6.1.1.4'
Pt Pt -1.7033 8.3905 'International Tables Vol C Tables 4.2.6.8 and 6.1.1.4'
O O 0.0106 0.0060 'International Tables Vol C Tables 4.2.6.8 and 6.1.1.4'

loop_
_geom_angle_atom_site_label_1
_geom_angle_atom_site_label_2
_geom_angle_atom_site_label_3
_geom_angle
C1 Pt1 N3 178.51(16)
C1 Pt1 Br2 89.19(12)
N3 Pt1 Br2 90.31(10)
C1 Pt1 Br1 90.60(12)
N3 Pt1 Br1 89.98(10)
Br2 Pt1 Br1 177.01(2)
C1 N1 C2 109.8(3)
C1 N1 C8 123.6(4)
C2 N1 C8 126.6(4)
C1 N2 C7 110.6(3)
C1 N2 C11 122.6(3)
C7 N2 C11 126.8(3)
C14 N3 C18 117.7(4)
C14 N3 Pt1 120.8(3)
C18 N3 Pt1 121.4(3)
N2 C1 N1 106.9(4)
N2 C1 Pt1 127.0(3)
N1 C1 Pt1 126.1(3)
C7 C2 C3 121.5(4)
C7 C2 N1 106.4(4)
C3 C2 N1 132.2(4)
C4 C3 C2 117.2(4)
C3 C4 C5 121.3(4)
C6 C5 C4 121.4(4)
C7 C6 C5 117.2(4)
N2 C7 C6 132.3(4)
N2 C7 C2 106.4(4)
C6 C7 C2 121.3(4)
N1 C8 C10 111.4(4)
N1 C8 C9 111.2(4)
C10 C8 C9 113.6(4)
N2 C11 C13 111.1(4)
N2 C11 C12 110.7(4)
C13 C11 C12 114.2(4)
N3 C14 C15 122.8(5)
C16 C15 C14 118.9(5)
C17 C16 C15 119.0(5)
C16 C17 C18 119.0(5)
N3 C18 C17 122.4(4)
C4S O1S C1S 109.3(5)
O1S C1S C2S 107.0(6)
C1S C2S C3S 104.1(5)
C4S C3S C2S 102.2(6)
O1S C4S C3S 104.9(5)

loop_
_geom_bond_atom_site_label_1
_geom_bond_atom_site_label_2
_geom_bond_distance
Pt1 C1 1.958(4)
Pt1 N3 2.085(4)
Pt1 Br2 2.4188(5)
Pt1 Br1 2.4253(5)
N1 C1 1.355(5)
N1 C2 1.397(5)
N1 C8 1.478(5)
N2 C1 1.351(5)
N2 C7 1.383(5)
N2 C11 1.483(5)
N3 C14 1.335(6)
N3 C18 1.340(6)
C2 C7 1.390(6)
C2 C3 1.393(6)
C3 C4 1.384(7)
C4 C5 1.393(7)
C5 C6 1.392(7)
C6 C7 1.386(6)
C8 C10 1.518(6)
C8 C9 1.521(7)
C11 C13 1.504(6)
C11 C12 1.514(6)
C14 C15 1.372(7)
C15 C16 1.372(7)
C16 C17 1.369(7)
C17 C18 1.377(6)
O1S C4S 1.406(8)
O1S C1S 1.416(7)
C1S C2S 1.486(10)
C2S C3S 1.509(10)
C3S C4S 1.486(10)
